data_2211972
loop_
_publ_author_name
'Xiao, Xin'
'Zhang, Yun-Qian'
'Tao, Zhu'
'Xue, Sai-Feng'
'Zhu, Qian-Jiang'

_publ_section_title
;
 Bis(cucurbit[6]uril) bis(hexane-1,6-diyldipyridinium) tetrabromide
 tridecahydrate
;
_journal_coeditor_code WW2051
_journal_issue 1
_journal_name_full 'Acta Crystallographica Section E'
_journal_page_first o389
_journal_page_last o391
_journal_paper_doi 10.1107/S1600536806054134
_journal_volume 63
_journal_year 2007
_chemical_formula_iupac '2C36 H36 N24 O12 , 2C16 H22 N2 2+ , 4Br - , 13H2 O'
_chemical_formula_moiety '2C36 H36 N24 O12 , 2C16 H22 N2 2+ , 4Br - , 13H2 O'
_chemical_formula_sum 'C104 H142 Br4 N52 O37'
_chemical_formula_weight 3032.34
_chemical_name_systematic
;
bis(cucurbit[6]uril) bis(hexane-1,6-diyldipyridinium) tetrabromide
tridecahydrate
;
_space_group_IT_number 14
_symmetry_cell_setting monoclinic
_symmetry_space_group_name_Hall '-P 2ybc'
_symmetry_space_group_name_H-M 'P 1 21/c 1'
_atom_sites_solution_hydrogens geom
_atom_sites_solution_primary direct
_atom_sites_solution_secondary difmap
_audit_creation_method SHELXL97
_cell_angle_alpha 90.00
_cell_angle_beta 106.732(2)
_cell_angle_gamma 90.00
_cell_formula_units_Z 1
_cell_length_a 12.7444(6)
_cell_length_b 20.2909(8)
_cell_length_c 12.1950(5)
_cell_measurement_reflns_used 7483
_cell_measurement_temperature 123(2)
_cell_measurement_theta_max 28.32
_cell_measurement_theta_min 1.67
_cell_volume 3020.1(2)
_computing_cell_refinement 'SAINT (Bruker, 2002)'
_computing_data_collection 'SMART (Bruker, 2002)'
_computing_data_reduction SAINT
_computing_molecular_graphics 'ORTEP-3 for Windows (Farrugia, 1997)'
_computing_publication_material 'WinGX (Farrugia, 1999)'
_computing_structure_refinement 'SHELXL97 (Sheldrick, 1997)'
_computing_structure_solution 'SHELXS97 (Sheldrick, 1997)'
_diffrn_ambient_temperature 123(2)
_diffrn_measured_fraction_theta_full 0.996
_diffrn_measured_fraction_theta_max 0.996
_diffrn_measurement_device_type 'Bruker SMART CCD area-detector'
_diffrn_measurement_method '\f and \w'
_diffrn_radiation_monochromator graphite
_diffrn_radiation_source 'fine-focus sealed tube'
_diffrn_radiation_type MoK\a
_diffrn_radiation_wavelength 0.71073
_diffrn_reflns_av_R_equivalents 0.0295
_diffrn_reflns_av_sigmaI/netI 0.0292
_diffrn_reflns_limit_h_max 16
_diffrn_reflns_limit_h_min -16
_diffrn_reflns_limit_k_max 26
_diffrn_reflns_limit_k_min -26
_diffrn_reflns_limit_l_max 16
_diffrn_reflns_limit_l_min -16
_diffrn_reflns_number 32085
_diffrn_reflns_theta_full 28.32
_diffrn_reflns_theta_max 28.32
_diffrn_reflns_theta_min 1.67
_diffrn_standards_number 0
_exptl_absorpt_coefficient_mu 1.441
_exptl_absorpt_correction_T_max 0.8129
_exptl_absorpt_correction_T_min 0.7615
_exptl_absorpt_correction_type multi-scan
_exptl_absorpt_process_details '(SADABS; Bruker, 2002)'
_exptl_crystal_colour colourless
_exptl_crystal_density_diffrn 1.667
_exptl_crystal_density_method 'not measured'
_exptl_crystal_description prism
_exptl_crystal_F_000 1566
_exptl_crystal_size_max 0.20
_exptl_crystal_size_mid 0.18
_exptl_crystal_size_min 0.15
_refine_diff_density_max 0.492
_refine_diff_density_min -0.580
_refine_ls_extinction_method none
_refine_ls_goodness_of_fit_ref 1.031
_refine_ls_hydrogen_treatment constr
_refine_ls_matrix_type full
_refine_ls_number_parameters 457
_refine_ls_number_reflns 7483
_refine_ls_number_restraints 0
_refine_ls_restrained_S_all 1.031
_refine_ls_R_factor_all 0.0424
_refine_ls_R_factor_gt 0.0327
_refine_ls_shift/su_max 0.000
_refine_ls_shift/su_mean 0.000
_refine_ls_structure_factor_coef Fsqd
_refine_ls_weighting_details 'calc w = 1/[\s^2^(Fo^2^)+(0.0394P)^2^+1.9327P] where P=(Fo^2^+2Fc^2^)/3'
_refine_ls_weighting_scheme calc
_refine_ls_wR_factor_gt 0.0808
_refine_ls_wR_factor_ref 0.0848
_reflns_number_gt 6334
_reflns_number_total 7483
_reflns_threshold_expression I>2\s(I)
_cod_data_source_file ww2051.cif
_cod_data_source_block I
_cod_original_sg_symbol_H-M 'P 21/c'
_cod_database_code 2211972
_cod_database_fobs_code 2211972

loop_
_symmetry_equiv_pos_as_xyz
'x, y, z'
'-x, y+1/2, -z+1/2'
'-x, -y, -z'
'x, -y-1/2, z-1/2'

loop_
_atom_site_type_symbol
_atom_site_label
_atom_site_fract_x
_atom_site_fract_y
_atom_site_fract_z
_atom_site_U_iso_or_equiv
_atom_site_adp_type
_atom_site_calc_flag
_atom_site_refinement_flags
_atom_site_occupancy
C C1 0.14840(12) -0.04328(9) 0.33582(14) 0.0160(3) Uani d . 1
C C2 0.15931(13) 0.00307(8) 0.16349(14) 0.0161(3) Uani d . 1
H H2 0.1009 -0.0031 0.0894 0.019 Uiso calc R 1
C C3 0.12766(13) 0.05742(8) 0.23790(13) 0.0150(3) Uani d . 1
H H3 0.0522 0.0748 0.2015 0.018 Uiso calc R 1
C C4 0.28350(13) 0.09086(9) 0.18680(13) 0.0161(3) Uani d . 1
C C5 0.09178(13) 0.05003(9) 0.43321(14) 0.0171(3) Uani d . 1
H H5A 0.0263 0.0770 0.3967 0.021 Uiso calc R 1
H H5B 0.0681 0.0131 0.4736 0.021 Uiso calc R 1
C C6 0.21022(14) 0.17066(8) 0.29802(14) 0.0174(3) Uani d . 1
H H6A 0.1339 0.1870 0.2795 0.021 Uiso calc R 1
H H6B 0.2523 0.2019 0.2648 0.021 Uiso calc R 1
C C7 0.21391(13) 0.07058(9) 0.62706(14) 0.0167(3) Uani d . 1
C C8 0.19151(13) 0.15857(8) 0.49871(14) 0.0152(3) Uani d . 1
H H8 0.1228 0.1854 0.4774 0.018 Uiso calc R 1
C C9 0.26937(13) 0.17967(8) 0.61633(14) 0.0162(3) Uani d . 1
H H9 0.2380 0.2171 0.6500 0.019 Uiso calc R 1
C C10 0.35506(14) 0.19890(8) 0.47369(14) 0.0161(3) Uani d . 1
C C11 0.33900(13) 0.11691(9) 0.80461(14) 0.0192(3) Uani d . 1
H H11A 0.3291 0.1585 0.8428 0.023 Uiso calc R 1
H H11B 0.3088 0.0807 0.8408 0.023 Uiso calc R 1
C C12 0.45850(14) 0.23381(9) 0.66867(15) 0.0189(3) Uani d . 1
H H12A 0.4924 0.2639 0.6247 0.023 Uiso calc R 1
H H12B 0.4289 0.2612 0.7201 0.023 Uiso calc R 1
C C13 0.50178(14) 0.04571(9) 0.85730(14) 0.0188(3) Uani d . 1
C C14 0.53503(14) 0.15819(9) 0.84063(15) 0.0195(3) Uani d . 1
H H14 0.5260 0.1906 0.8991 0.023 Uiso calc R 1
C C15 0.64605(14) 0.12107(9) 0.88207(15) 0.0190(3) Uani d . 1
H H15 0.6906 0.1371 0.9589 0.023 Uiso calc R 1
C C16 0.63863(14) 0.17880(9) 0.71314(15) 0.0194(3) Uani d . 1
C C17 0.81223(14) 0.12052(9) 0.80413(16) 0.0205(4) Uani d . 1
H H17A 0.8402 0.1530 0.7588 0.025 Uiso calc R 1
H H17B 0.8560 0.1252 0.8852 0.025 Uiso calc R 1
C C18 0.31148(14) -0.00046(9) 0.06526(14) 0.0190(3) Uani d . 1
H H18A 0.2539 -0.0175 -0.0018 0.023 Uiso calc R 1
H H18B 0.3517 0.0346 0.0378 0.023 Uiso calc R 1
N N1 0.17164(11) -0.05497(7) 0.23459(12) 0.0172(3) Uani d . 1
N N2 0.13481(11) 0.02341(7) 0.34494(11) 0.0158(3) Uani d . 1
N N3 0.25961(11) 0.02805(7) 0.14531(11) 0.0161(3) Uani d . 1
N N4 0.20997(11) 0.10719(7) 0.24525(12) 0.0171(3) Uani d . 1
N N5 0.16943(12) 0.08996(7) 0.51586(12) 0.0169(3) Uani d . 1
N N6 0.27762(12) 0.12078(7) 0.68459(12) 0.0178(3) Uani d . 1
N N7 0.25670(11) 0.16990(7) 0.42099(12) 0.0163(3) Uani d . 1
N N8 0.36864(11) 0.19910(7) 0.58939(11) 0.0167(3) Uani d . 1
N N9 0.45495(12) 0.10566(8) 0.82314(15) 0.0256(3) Uani d . 1
N N10 0.61323(11) 0.05338(7) 0.88684(12) 0.0181(3) Uani d . 1
N N11 0.54204(12) 0.19088(8) 0.73743(12) 0.0206(3) Uani d . 1
N N12 0.69864(12) 0.13587(7) 0.79441(13) 0.0203(3) Uani d . 1
O O1 0.14108(10) -0.08456(6) 0.40598(10) 0.0203(3) Uani d . 1
O O2 0.19797(10) 0.01750(6) 0.66703(10) 0.0212(3) Uani d . 1
O O3 0.45272(10) -0.00520(6) 0.86171(10) 0.0219(3) Uani d . 1
O O4 0.35603(10) 0.12597(6) 0.17393(10) 0.0201(3) Uani d . 1
O O5 0.41948(10) 0.22075(6) 0.42568(10) 0.0208(3) Uani d . 1
O O6 0.66775(10) 0.20317(7) 0.63558(11) 0.0249(3) Uani d . 1
Br Br1 -0.120949(16) -0.171673(10) 0.080682(16) 0.02693(6) Uani d . 1
C C19 0.72785(17) 0.18768(9) 0.41029(15) 0.0252(4) Uani d . 1
H H19 0.6980 0.2024 0.4689 0.030 Uiso calc R 1
C C20 0.82068(17) 0.21729(10) 0.39629(17) 0.0306(5) Uani d . 1
H H20 0.8549 0.2525 0.4449 0.037 Uiso calc R 1
C C21 0.86316(15) 0.19523(10) 0.31093(18) 0.0293(4) Uani d . 1
H H21 0.9261 0.2158 0.2993 0.035 Uiso calc R 1
C C22 0.81433(15) 0.14342(10) 0.24271(17) 0.0272(4) Uani d . 1
H H22 0.8439 0.1273 0.1847 0.033 Uiso calc R 1
C C23 0.72197(15) 0.11513(9) 0.25948(16) 0.0226(4) Uani d . 1
H H23 0.6878 0.0791 0.2130 0.027 Uiso calc R 1
C C24 0.57753(14) 0.10860(10) 0.35465(16) 0.0229(4) Uani d . 1
H H24A 0.5359 0.0884 0.2811 0.027 Uiso calc R 1
H H24B 0.5316 0.1439 0.3729 0.027 Uiso calc R 1
C C25 0.59907(14) 0.05691(9) 0.44750(16) 0.0211(4) Uani d . 1
H H25A 0.6369 0.0773 0.5222 0.025 Uiso calc R 1
H H25B 0.6475 0.0223 0.4316 0.025 Uiso calc R 1
C C26 0.49180(14) 0.02584(10) 0.45349(16) 0.0234(4) Uani d . 1
H H26A 0.4432 0.0609 0.4676 0.028 Uiso calc R 1
H H26B 0.4548 0.0053 0.3787 0.028 Uiso calc R 1
N N13 0.67983(11) 0.13817(7) 0.34123(12) 0.0178(3) Uani d . 1
O O1W 0.96939(11) 0.18048(7) 0.09445(12) 0.0284(3) Uani d . 1
H H1WA 1.0127 0.1725 0.0578 0.036(7) Uiso d R 1
H H1WB 0.9792 0.2223 0.1085 0.047(8) Uiso d R 1
O O2W 0.09247(11) 0.01303(7) 0.84361(11) 0.0265(3) Uani d . 1
H H2WA 0.1180 0.0123 0.7874 0.047(8) Uiso d R 1
H H2WB 0.0981 0.0561 0.8612 0.051(8) Uiso d R 1
O O3W -0.01630(12) -0.18612(7) 0.35809(12) 0.0313(3) Uani d . 1
H H3WA 0.0351 -0.1563 0.3744 0.066(10) Uiso d R 1
H H3WB -0.0435 -0.1797 0.2868 0.061(9) Uiso d R 1
O O4W 0.4886(4) -0.1272(2) 0.9443(4) 0.0157(9) Uani d P 0.25
H H4WC 0.4809 -0.0869 0.9591 0.019 Uiso d PR 0.25
H H4WD 0.4823 -0.1299 0.8731 0.019 Uiso d PR 0.25

loop_
_atom_site_aniso_label
_atom_site_aniso_U_11
_atom_site_aniso_U_22
_atom_site_aniso_U_33
_atom_site_aniso_U_12
_atom_site_aniso_U_13
_atom_site_aniso_U_23
C1 0.0092(7) 0.0156(8) 0.0217(7) -0.0005(6) 0.0024(6) -0.0009(7)
C2 0.0129(7) 0.0172(8) 0.0173(7) 0.0011(6) 0.0030(6) -0.0023(6)
C3 0.0132(7) 0.0141(8) 0.0178(7) 0.0002(6) 0.0046(6) 0.0003(6)
C4 0.0133(7) 0.0180(8) 0.0157(7) 0.0032(7) 0.0018(6) 0.0028(6)
C5 0.0155(7) 0.0160(8) 0.0214(8) -0.0021(7) 0.0077(6) -0.0012(7)
C6 0.0199(8) 0.0133(8) 0.0192(7) 0.0004(7) 0.0058(6) 0.0024(7)
C7 0.0149(7) 0.0169(8) 0.0217(7) 0.0022(7) 0.0106(6) -0.0012(7)
C8 0.0153(7) 0.0123(8) 0.0196(7) 0.0010(6) 0.0075(6) -0.0004(6)
C9 0.0150(7) 0.0151(8) 0.0204(7) 0.0014(6) 0.0080(6) -0.0011(6)
C10 0.0187(8) 0.0089(8) 0.0215(7) 0.0023(6) 0.0071(6) 0.0007(6)
C11 0.0142(7) 0.0249(10) 0.0197(8) 0.0015(7) 0.0066(6) -0.0007(7)
C12 0.0170(8) 0.0140(8) 0.0256(8) -0.0014(7) 0.0060(6) -0.0029(7)
C13 0.0171(8) 0.0220(9) 0.0175(7) 0.0015(7) 0.0055(6) -0.0046(7)
C14 0.0166(8) 0.0195(9) 0.0232(8) 0.0011(7) 0.0072(6) -0.0046(7)
C15 0.0150(7) 0.0207(9) 0.0209(8) 0.0003(7) 0.0047(6) -0.0058(7)
C16 0.0158(8) 0.0174(9) 0.0248(8) -0.0025(7) 0.0057(6) -0.0087(7)
C17 0.0139(8) 0.0154(9) 0.0326(9) -0.0023(7) 0.0075(7) -0.0065(7)
C18 0.0175(8) 0.0250(9) 0.0149(7) 0.0043(7) 0.0055(6) 0.0006(7)
N1 0.0175(7) 0.0117(7) 0.0235(7) 0.0005(6) 0.0075(5) -0.0006(6)
N2 0.0170(6) 0.0132(7) 0.0177(6) 0.0001(6) 0.0058(5) 0.0005(5)
N3 0.0147(6) 0.0165(7) 0.0185(6) 0.0002(6) 0.0069(5) -0.0008(6)
N4 0.0170(7) 0.0142(7) 0.0215(7) -0.0023(6) 0.0081(5) -0.0011(6)
N5 0.0208(7) 0.0125(7) 0.0182(6) -0.0023(6) 0.0068(5) -0.0007(5)
N6 0.0181(7) 0.0189(7) 0.0179(6) -0.0024(6) 0.0076(5) 0.0005(6)
N7 0.0164(6) 0.0158(7) 0.0181(6) -0.0019(6) 0.0073(5) 0.0001(6)
N8 0.0154(6) 0.0163(7) 0.0189(6) -0.0017(6) 0.0059(5) -0.0001(6)
N9 0.0134(7) 0.0179(8) 0.0443(9) 0.0009(6) 0.0062(6) -0.0027(7)
N10 0.0146(6) 0.0181(8) 0.0221(7) 0.0016(6) 0.0060(5) -0.0003(6)
N11 0.0157(7) 0.0254(8) 0.0217(7) 0.0041(6) 0.0069(5) -0.0020(6)
N12 0.0146(7) 0.0170(8) 0.0314(8) -0.0001(6) 0.0101(6) -0.0013(6)
O1 0.0202(6) 0.0147(6) 0.0257(6) -0.0021(5) 0.0062(5) 0.0032(5)
O2 0.0240(6) 0.0175(6) 0.0242(6) -0.0010(5) 0.0103(5) 0.0030(5)
O3 0.0202(6) 0.0219(7) 0.0237(6) -0.0019(5) 0.0064(5) -0.0019(5)
O4 0.0162(6) 0.0212(7) 0.0233(6) -0.0033(5) 0.0063(5) 0.0013(5)
O5 0.0221(6) 0.0189(6) 0.0241(6) -0.0045(5) 0.0107(5) 0.0021(5)
O6 0.0223(6) 0.0267(7) 0.0289(6) -0.0004(6) 0.0125(5) -0.0020(6)
Br1 0.02773(10) 0.02703(11) 0.02898(10) -0.00031(8) 0.01285(7) -0.00436(8)
C19 0.0345(10) 0.0182(9) 0.0205(8) 0.0015(8) 0.0044(7) 0.0014(7)
C20 0.0353(11) 0.0179(10) 0.0279(9) -0.0088(8) -0.0077(8) 0.0069(8)
C21 0.0188(9) 0.0266(10) 0.0389(11) -0.0032(8) 0.0025(8) 0.0158(9)
C22 0.0223(9) 0.0274(10) 0.0350(10) 0.0008(8) 0.0130(8) 0.0066(9)
C23 0.0231(9) 0.0188(9) 0.0272(9) -0.0008(7) 0.0092(7) -0.0007(7)
C24 0.0151(8) 0.0262(10) 0.0297(9) 0.0005(7) 0.0101(7) 0.0043(8)
C25 0.0153(8) 0.0197(9) 0.0294(9) 0.0000(7) 0.0079(7) 0.0016(7)
C26 0.0155(8) 0.0252(10) 0.0307(9) -0.0017(7) 0.0087(7) 0.0037(8)
N13 0.0163(7) 0.0155(7) 0.0219(7) 0.0004(6) 0.0059(5) 0.0033(6)
O1W 0.0280(7) 0.0294(8) 0.0310(7) 0.0053(6) 0.0138(6) 0.0081(6)
O2W 0.0258(7) 0.0275(8) 0.0266(6) -0.0062(6) 0.0083(5) 0.0013(6)
O3W 0.0303(7) 0.0324(8) 0.0304(7) -0.0119(7) 0.0075(6) 0.0044(6)
O4W 0.032(3) 0.006(2) 0.016(2) 0.0002(19) 0.0183(19) 0.0016(17)

loop_
_atom_type_symbol
_atom_type_description
_atom_type_scat_dispersion_real
_atom_type_scat_dispersion_imag
_atom_type_scat_source
C C 0.0033 0.0016 'International Tables Vol C Tables 4.2.6.8 and 6.1.1.4'
H H 0.0000 0.0000 'International Tables Vol C Tables 4.2.6.8 and 6.1.1.4'
N N 0.0061 0.0033 'International Tables Vol C Tables 4.2.6.8 and 6.1.1.4'
O O 0.0106 0.0060 'International Tables Vol C Tables 4.2.6.8 and 6.1.1.4'
Br Br -0.2901 2.4595 'International Tables Vol C Tables 4.2.6.8 and 6.1.1.4'

loop_
_geom_angle_atom_site_label_1
_geom_angle_atom_site_label_2
_geom_angle_atom_site_label_3
_geom_angle_site_symmetry_1
_geom_angle_site_symmetry_3
_geom_angle
_geom_angle_publ_flag
O1 C1 N1 . . 126.36(16) y
O1 C1 N2 . . 125.66(15) y
N1 C1 N2 . . 107.97(14) y
N1 C2 N3 . . 115.38(13) y
N1 C2 C3 . . 103.30(12) y
N3 C2 C3 . . 103.27(13) y
N1 C2 H2 . . 111.4 ?
N3 C2 H2 . . 111.4 ?
C3 C2 H2 . . 111.4 ?
N4 C3 N2 . . 114.84(13) y
N4 C3 C2 . . 103.13(13) y
N2 C3 C2 . . 103.14(13) y
N4 C3 H3 . . 111.7 ?
N2 C3 H3 . . 111.7 ?
C2 C3 H3 . . 111.7 ?
O4 C4 N4 . . 125.87(16) y
O4 C4 N3 . . 126.45(15) y
N4 C4 N3 . . 107.68(14) y
N5 C5 N2 . . 113.54(13) ?
N5 C5 H5A . . 108.9 ?
N2 C5 H5A . . 108.9 ?
N5 C5 H5B . . 108.9 ?
N2 C5 H5B . . 108.9 ?
H5A C5 H5B . . 107.7 ?
N4 C6 N7 . . 113.69(14) ?
N4 C6 H6A . . 108.8 ?
N7 C6 H6A . . 108.8 ?
N4 C6 H6B . . 108.8 ?
N7 C6 H6B . . 108.8 ?
H6A C6 H6B . . 107.7 ?
O2 C7 N6 . . 126.52(16) ?
O2 C7 N5 . . 125.39(16) ?
N6 C7 N5 . . 108.09(14) ?
N7 C8 N5 . . 114.81(13) ?
N7 C8 C9 . . 103.11(13) ?
N5 C8 C9 . . 103.36(13) ?
N7 C8 H8 . . 111.6 ?
N5 C8 H8 . . 111.6 ?
C9 C8 H8 . . 111.6 ?
N6 C9 N8 . . 115.63(14) ?
N6 C9 C8 . . 103.06(13) ?
N8 C9 C8 . . 103.48(12) ?
N6 C9 H9 . . 111.4 ?
N8 C9 H9 . . 111.4 ?
C8 C9 H9 . . 111.4 ?
O5 C10 N7 . . 125.69(15) ?
O5 C10 N8 . . 126.12(16) ?
N7 C10 N8 . . 108.19(14) ?
N9 C11 N6 . . 113.34(14) ?
N9 C11 H11A . . 108.9 ?
N6 C11 H11A . . 108.9 ?
N9 C11 H11B . . 108.9 ?
N6 C11 H11B . . 108.9 ?
H11A C11 H11B . . 107.7 ?
N11 C12 N8 . . 113.77(15) ?
N11 C12 H12A . . 108.8 ?
N8 C12 H12A . . 108.8 ?
N11 C12 H12B . . 108.8 ?
N8 C12 H12B . . 108.8 ?
H12A C12 H12B . . 107.7 ?
O3 C13 N9 . . 125.77(16) ?
O3 C13 N10 . . 126.29(17) ?
N9 C13 N10 . . 107.93(15) ?
N11 C14 N9 . . 115.23(15) ?
N11 C14 C15 . . 103.10(13) ?
N9 C14 C15 . . 103.20(14) ?
N11 C14 H14 . . 111.6 ?
N9 C14 H14 . . 111.6 ?
C15 C14 H14 . . 111.6 ?
N10 C15 N12 . . 115.40(14) ?
N10 C15 C14 . . 103.14(13) ?
N12 C15 C14 . . 103.36(14) ?
N10 C15 H15 . . 111.4 ?
N12 C15 H15 . . 111.4 ?
C14 C15 H15 . . 111.4 ?
O6 C16 N11 . . 126.19(17) ?
O6 C16 N12 . . 125.97(16) ?
N11 C16 N12 . . 107.81(15) ?
N1 C17 N12 3_656 . 113.76(14) ?
N1 C17 H17A 3_656 . 108.8 ?
N12 C17 H17A . . 108.8 ?
N1 C17 H17B 3_656 . 108.8 ?
N12 C17 H17B . . 108.8 ?
H17A C17 H17B . . 107.7 ?
N10 C18 N3 3_656 . 113.76(13) ?
N10 C18 H18A 3_656 . 108.8 ?
N3 C18 H18A . . 108.8 ?
N10 C18 H18B 3_656 . 108.8 ?
N3 C18 H18B . . 108.8 ?
H18A C18 H18B . . 107.7 ?
C1 N1 C2 . . 112.67(14) ?
C1 N1 C17 . 3_656 122.77(15) ?
C2 N1 C17 . 3_656 123.73(14) ?
C1 N2 C5 . . 120.81(14) ?
C1 N2 C3 . . 111.80(13) ?
C5 N2 C3 . . 123.43(14) ?
C4 N3 C18 . . 121.58(14) ?
C4 N3 C2 . . 112.33(13) ?
C18 N3 C2 . . 123.84(14) ?
C4 N4 C6 . . 122.32(14) ?
C4 N4 C3 . . 113.13(14) ?
C6 N4 C3 . . 124.27(13) ?
C7 N5 C5 . . 122.45(14) ?
C7 N5 C8 . . 112.17(14) ?
C5 N5 C8 . . 124.23(14) ?
C7 N6 C9 . . 112.83(14) ?
C7 N6 C11 . . 123.17(15) ?
C9 N6 C11 . . 123.77(14) ?
C10 N7 C6 . . 122.00(14) ?
C10 N7 C8 . . 112.47(13) ?
C6 N7 C8 . . 122.70(14) ?
C10 N8 C9 . . 111.86(13) ?
C10 N8 C12 . . 121.92(14) ?
C9 N8 C12 . . 123.63(13) ?
C13 N9 C11 . . 121.65(15) ?
C13 N9 C14 . . 112.51(14) ?
C11 N9 C14 . . 123.47(15) ?
C13 N10 C15 . . 112.86(14) ?
C13 N10 C18 . 3_656 122.61(15) ?
C15 N10 C18 . 3_656 123.85(14) ?
C16 N11 C12 . . 122.79(15) ?
C16 N11 C14 . . 112.99(15) ?
C12 N11 C14 . . 124.19(14) ?
C16 N12 C15 . . 112.60(14) ?
C16 N12 C17 . . 121.98(15) ?
C15 N12 C17 . . 123.91(15) ?
N13 C19 C20 . . 120.08(18) ?
N13 C19 H19 . . 120.0 ?
C20 C19 H19 . . 120.0 ?
C21 C20 C19 . . 119.25(18) ?
C21 C20 H20 . . 120.4 ?
C19 C20 H20 . . 120.4 ?
C22 C21 C20 . . 119.86(18) ?
C22 C21 H21 . . 120.1 ?
C20 C21 H21 . . 120.1 ?
C21 C22 C23 . . 119.13(19) ?
C21 C22 H22 . . 120.4 ?
C23 C22 H22 . . 120.4 ?
N13 C23 C22 . . 120.40(18) ?
N13 C23 H23 . . 119.8 ?
C22 C23 H23 . . 119.8 ?
N13 C24 C25 . . 112.78(14) ?
N13 C24 H24A . . 109.0 ?
C25 C24 H24A . . 109.0 ?
N13 C24 H24B . . 109.0 ?
C25 C24 H24B . . 109.0 ?
H24A C24 H24B . . 107.8 ?
C24 C25 C26 . . 110.55(14) ?
C24 C25 H25A . . 109.5 ?
C26 C25 H25A . . 109.5 ?
C24 C25 H25B . . 109.5 ?
C26 C25 H25B . . 109.5 ?
H25A C25 H25B . . 108.1 ?
C26 C26 C25 3_656 . 112.92(18) ?
C26 C26 H26A 3_656 . 109.0 ?
C25 C26 H26A . . 109.0 ?
C26 C26 H26B 3_656 . 109.0 ?
C25 C26 H26B . . 109.0 ?
H26A C26 H26B . . 107.8 ?
C19 N13 C23 . . 121.24(16) ?
C19 N13 C24 . . 119.32(15) ?
C23 N13 C24 . . 119.43(15) ?
H1WA O1W H1WB . . 102.7 ?
H2WA O2W H2WB . . 101.0 ?
H3WA O3W H3WB . . 100.7 ?
H4WC O4W H4WD . . 107.3 ?

loop_
_geom_bond_atom_site_label_1
_geom_bond_atom_site_label_2
_geom_bond_site_symmetry_2
_geom_bond_distance
_geom_bond_publ_flag
C1 O1 . 1.220(2) y
C1 N1 . 1.371(2) y
C1 N2 . 1.373(2) y
C2 N1 . 1.444(2) y
C2 N3 . 1.450(2) y
C2 C3 . 1.554(2) y
C2 H2 . 1.0000 y
C3 N4 . 1.440(2) y
C3 N2 . 1.456(2) y
C3 H3 . 1.0000 y
C4 O4 . 1.213(2) y
C4 N4 . 1.371(2) y
C4 N3 . 1.373(2) y
C5 N5 . 1.441(2) ?
C5 N2 . 1.446(2) y
C5 H5A . 0.9900 ?
C5 H5B . 0.9900 ?
C6 N4 . 1.439(2) y
C6 N7 . 1.445(2) ?
C6 H6A . 0.9900 ?
C6 H6B . 0.9900 ?
C7 O2 . 1.223(2) ?
C7 N6 . 1.364(2) ?
C7 N5 . 1.368(2) ?
C8 N7 . 1.447(2) ?
C8 N5 . 1.447(2) ?
C8 C9 . 1.551(2) ?
C8 H8 . 1.0000 ?
C9 N6 . 1.443(2) ?
C9 N8 . 1.450(2) ?
C9 H9 . 1.0000 ?
C10 O5 . 1.221(2) ?
C10 N7 . 1.366(2) ?
C10 N8 . 1.371(2) ?
C11 N9 . 1.447(2) ?
C11 N6 . 1.450(2) ?
C11 H11A . 0.9900 ?
C11 H11B . 0.9900 ?
C12 N11 . 1.443(2) ?
C12 N8 . 1.451(2) ?
C12 H12A . 0.9900 ?
C12 H12B . 0.9900 ?
C13 O3 . 1.217(2) ?
C13 N9 . 1.366(2) ?
C13 N10 . 1.370(2) ?
C14 N11 . 1.448(2) ?
C14 N9 . 1.448(2) ?
C14 C15 . 1.553(2) ?
C14 H14 . 1.0000 ?
C15 N10 . 1.442(2) ?
C15 N12 . 1.447(2) ?
C15 H15 . 1.0000 ?
C16 O6 . 1.216(2) ?
C16 N11 . 1.369(2) ?
C16 N12 . 1.375(2) ?
C17 N1 3_656 1.446(2) ?
C17 N12 . 1.452(2) ?
C17 H17A . 0.9900 ?
C17 H17B . 0.9900 ?
C18 N10 3_656 1.446(2) ?
C18 N3 . 1.448(2) ?
C18 H18A . 0.9900 ?
C18 H18B . 0.9900 ?
N1 C17 3_656 1.446(2) ?
N10 C18 3_656 1.446(2) ?
C19 N13 . 1.340(2) ?
C19 C20 . 1.381(3) ?
C19 H19 . 0.9500 ?
C20 C21 . 1.379(3) ?
C20 H20 . 0.9500 ?
C21 C22 . 1.373(3) ?
C21 H21 . 0.9500 ?
C22 C23 . 1.377(3) ?
C22 H22 . 0.9500 ?
C23 N13 . 1.345(2) ?
C23 H23 . 0.9500 ?
C24 N13 . 1.486(2) ?
C24 C25 . 1.510(3) ?
C24 H24A . 0.9900 ?
C24 H24B . 0.9900 ?
C25 C26 . 1.526(2) ?
C25 H25A . 0.9900 ?
C25 H25B . 0.9900 ?
C26 C26 3_656 1.514(4) ?
C26 H26A . 0.9900 ?
C26 H26B . 0.9900 ?
O1W H1WA . 0.8206 ?
O1W H1WB . 0.8669 ?
O2W H2WA . 0.8387 ?
O2W H2WB . 0.8971 ?
O3W H3WA . 0.8714 ?
O3W H3WB . 0.8486 ?
O4W H4WC . 0.8499 ?
O4W H4WD . 0.8501 ?

loop_
_geom_hbond_atom_site_label_D
_geom_hbond_atom_site_label_H
_geom_hbond_atom_site_label_A
_geom_hbond_site_symmetry_A
_geom_hbond_distance_DH
_geom_hbond_distance_HA
_geom_hbond_distance_DA
_geom_hbond_angle_DHA
O1W H1WA Br1 3_655 0.82 2.47 3.2710(13) 165.9
O1W H1WB O3W 2_655 0.87 1.93 2.796(2) 174.4
O2W H2WA O2 . 0.84 2.02 2.8496(18) 171.7
O2W H2WB Br1 3_556 0.90 2.44 3.3397(15) 176.8
O3W H3WA O1 . 0.87 1.95 2.8170(19) 175.5
O3W H3WB Br1 . 0.85 2.43 3.2728(14) 175.0
O4W H4WC O3 . 0.85 2.01 2.663(5) 132.8
O4W H4WC N10 3_657 0.85 2.59 3.116(4) 120.9
O4W H4WD O4 3_656 0.85 2.29 2.765(4) 115.2

loop_
_geom_torsion_atom_site_label_1
_geom_torsion_atom_site_label_2
_geom_torsion_atom_site_label_3
_geom_torsion_atom_site_label_4
_geom_torsion_site_symmetry_1
_geom_torsion_site_symmetry_4
_geom_torsion
N1 C2 C3 N4 . . 124.07(13)
N3 C2 C3 N4 . . 3.52(15)
N1 C2 C3 N2 . . 4.24(15)
N3 C2 C3 N2 . . -116.31(13)
N7 C8 C9 N6 . . -121.66(13)
N5 C8 C9 N6 . . -1.78(15)
N7 C8 C9 N8 . . -0.85(16)
N5 C8 C9 N8 . . 119.02(13)
N11 C14 C15 N10 . . -122.61(14)
N9 C14 C15 N10 . . -2.34(17)
N11 C14 C15 N12 . . -2.06(17)
N9 C14 C15 N12 . . 118.21(15)
O1 C1 N1 C2 . . 171.84(15)
N2 C1 N1 C2 . . -8.25(18)
O1 C1 N1 C17 . 3_656 1.9(3)
N2 C1 N1 C17 . 3_656 -178.18(14)
N3 C2 N1 C1 . . 114.11(15)
C3 C2 N1 C1 . . 2.19(17)
N3 C2 N1 C17 . 3_656 -76.08(19)
C3 C2 N1 C17 . 3_656 172.01(14)
O1 C1 N2 C5 . . -10.4(2)
N1 C1 N2 C5 . . 169.66(14)
O1 C1 N2 C3 . . -168.80(15)
N1 C1 N2 C3 . . 11.29(18)
N5 C5 N2 C1 . . 114.70(16)
N5 C5 N2 C3 . . -89.52(18)
N4 C3 N2 C1 . . -120.97(15)
C2 C3 N2 C1 . . -9.55(17)
N4 C3 N2 C5 . . 81.33(19)
C2 C3 N2 C5 . . -167.26(14)
O4 C4 N3 C18 . . -9.0(2)
N4 C4 N3 C18 . . 170.66(14)
O4 C4 N3 C2 . . -172.59(15)
N4 C4 N3 C2 . . 7.07(18)
N10 C18 N3 C4 3_656 . 110.92(17)
N10 C18 N3 C2 3_656 . -87.42(19)
N1 C2 N3 C4 . . -118.50(15)
C3 C2 N3 C4 . . -6.57(17)
N1 C2 N3 C18 . . 78.34(19)
C3 C2 N3 C18 . . -169.73(14)
O4 C4 N4 C6 . . 1.0(3)
N3 C4 N4 C6 . . -178.64(14)
O4 C4 N4 C3 . . 175.15(15)
N3 C4 N4 C3 . . -4.51(18)
N7 C6 N4 C4 . . -103.80(17)
N7 C6 N4 C3 . . 82.74(19)
N2 C3 N4 C4 . . 111.85(16)
C2 C3 N4 C4 . . 0.43(17)
N2 C3 N4 C6 . . -74.2(2)
C2 C3 N4 C6 . . 174.42(14)
O2 C7 N5 C5 . . 3.7(3)
N6 C7 N5 C5 . . -175.77(14)
O2 C7 N5 C8 . . 171.98(15)
N6 C7 N5 C8 . . -7.53(18)
N2 C5 N5 C7 . . -111.09(17)
N2 C5 N5 C8 . . 82.10(19)
N7 C8 N5 C7 . . 117.20(15)
C9 C8 N5 C7 . . 5.69(17)
N7 C8 N5 C5 . . -74.81(19)
C9 C8 N5 C5 . . 173.69(14)
O2 C7 N6 C9 . . -173.24(15)
N5 C7 N6 C9 . . 6.25(18)
O2 C7 N6 C11 . . 1.5(3)
N5 C7 N6 C11 . . -179.00(14)
N8 C9 N6 C7 . . -114.73(16)
C8 C9 N6 C7 . . -2.61(17)
N8 C9 N6 C11 . . 70.6(2)
C8 C9 N6 C11 . . -177.31(14)
N9 C11 N6 C7 . . 103.21(19)
N9 C11 N6 C9 . . -82.6(2)
O5 C10 N7 C6 . . -9.4(3)
N8 C10 N7 C6 . . 170.63(15)
O5 C10 N7 C8 . . -170.82(16)
N8 C10 N7 C8 . . 9.22(19)
N4 C6 N7 C10 . . 110.06(17)
N4 C6 N7 C8 . . -90.43(18)
N5 C8 N7 C10 . . -116.64(16)
C9 C8 N7 C10 . . -4.99(18)
N5 C8 N7 C6 . . 82.10(19)
C9 C8 N7 C6 . . -166.25(14)
O5 C10 N8 C9 . . 170.25(16)
N7 C10 N8 C9 . . -9.79(19)
O5 C10 N8 C12 . . 7.9(3)
N7 C10 N8 C12 . . -172.15(15)
N6 C9 N8 C10 . . 118.31(16)
C8 C9 N8 C10 . . 6.43(18)
N6 C9 N8 C12 . . -79.7(2)
C8 C9 N8 C12 . . 168.44(15)
N11 C12 N8 C10 . . -107.73(18)
N11 C12 N8 C9 . . 92.02(19)
O3 C13 N9 C11 . . 9.8(3)
N10 C13 N9 C11 . . -169.49(15)
O3 C13 N9 C14 . . 172.90(16)
N10 C13 N9 C14 . . -6.4(2)
N6 C11 N9 C13 . . -105.56(19)
N6 C11 N9 C14 . . 93.2(2)
N11 C14 N9 C13 . . 116.96(17)
C15 C14 N9 C13 . . 5.38(19)
N11 C14 N9 C11 . . -80.3(2)
C15 C14 N9 C11 . . 168.14(16)
O3 C13 N10 C15 . . -174.60(16)
N9 C13 N10 C15 . . 4.67(19)
O3 C13 N10 C18 . 3_656 -3.7(3)
N9 C13 N10 C18 . 3_656 175.54(15)
N12 C15 N10 C13 . . -113.23(16)
C14 C15 N10 C13 . . -1.29(18)
N12 C15 N10 C18 . 3_656 76.0(2)
C14 C15 N10 C18 . 3_656 -172.02(14)
O6 C16 N11 C12 . . 2.4(3)
N12 C16 N11 C12 . . -179.61(15)
O6 C16 N11 C14 . . -175.49(17)
N12 C16 N11 C14 . . 2.5(2)
N8 C12 N11 C16 . . 100.28(19)
N8 C12 N11 C14 . . -82.1(2)
N9 C14 N11 C16 . . -111.82(17)
C15 C14 N11 C16 . . -0.18(19)
N9 C14 N11 C12 . . 70.4(2)
C15 C14 N11 C12 . . -178.01(15)
O6 C16 N12 C15 . . 173.97(17)
N11 C16 N12 C15 . . -4.0(2)
O6 C16 N12 C17 . . 7.5(3)
N11 C16 N12 C17 . . -170.52(15)
N10 C15 N12 C16 . . 115.60(16)
C14 C15 N12 C16 . . 3.79(18)
N10 C15 N12 C17 . . -78.2(2)
C14 C15 N12 C17 . . 169.96(15)
N1 C17 N12 C16 3_656 . -107.70(19)
N1 C17 N12 C15 3_656 . 87.4(2)
N13 C19 C20 C21 . . -0.1(3)
C19 C20 C21 C22 . . -1.4(3)
C20 C21 C22 C23 . . 1.3(3)
C21 C22 C23 N13 . . 0.3(3)
N13 C24 C25 C26 . . -177.15(15)
C24 C25 C26 C26 . 3_656 -179.2(2)
C20 C19 N13 C23 . . 1.8(3)
C20 C19 N13 C24 . . -177.65(16)
C22 C23 N13 C19 . . -1.9(3)
C22 C23 N13 C24 . . 177.55(17)
C25 C24 N13 C19 . . -83.5(2)
C25 C24 N13 C23 . . 97.09(19)
